data_4036442
loop_
_publ_author_name
'Baumann, Marcus'
'Baxendale, Ian R.'

_publ_section_title
;
 Batch and Flow Synthesis of Pyrrolo[1,2-a]-quinolines via an Allene-Based
 Reaction Cascade.
;
_journal_issue 21
_journal_name_full 'The Journal of organic chemistry'
_journal_page_first 10806
_journal_page_last 10816
_journal_paper_doi 10.1021/acs.joc.5b01982
_journal_volume 80
_journal_year 2015
_chemical_formula_moiety 'C24 H18 Br N2 O P, C H Cl3'
_chemical_formula_sum 'C25 H19 Br Cl3 N2 O P'
_chemical_formula_weight 580.65
_space_group_crystal_system monoclinic
_space_group_IT_number 14
_space_group_name_Hall '-P 2yn'
_space_group_name_H-M_alt 'P 1 21/n 1'
_atom_sites_solution_hydrogens geom
_atom_sites_solution_primary direct
_atom_sites_solution_secondary difmap
_audit_creation_date 2015-02-23
_audit_creation_method
;
Olex2 1.2-beta
(compiled 2015.01.26 svn.r3150 for OlexSys, GUI svn.r4998)
;
_cell_angle_alpha 90.00
_cell_angle_beta 98.8047(17)
_cell_angle_gamma 90.00
_cell_formula_units_Z 4
_cell_length_a 11.8026(2)
_cell_length_b 11.7519(2)
_cell_length_c 17.7173(3)
_cell_measurement_reflns_used 9958
_cell_measurement_temperature 120.0
_cell_measurement_theta_max 30.99
_cell_measurement_theta_min 2.46
_cell_volume 2428.48(7)
_computing_cell_refinement 'SAINT v8.34A (Bruker, 2013)'
_computing_data_collection 'APEX2 v.2013.4_1 (Bruker, 2013)'
_computing_data_reduction 'SAINT v8.34A (Bruker, 2013)'
_computing_molecular_graphics 'Olex2 (Dolomanov et al., 2009)'
_computing_publication_material 'Olex2 (Dolomanov et al., 2009)'
_computing_structure_refinement 'XL (Sheldrick, 2008)'
_computing_structure_solution 'XS (Sheldrick, 2008)'
_diffrn_ambient_temperature 120.0
_diffrn_detector 'Bruker PHOTON 100 CMOS'
_diffrn_detector_type 'CMOS sensor'
_diffrn_measured_fraction_theta_full 1.000
_diffrn_measured_fraction_theta_max 1.000
_diffrn_measurement_device 'Bruker D8 Venture'
_diffrn_measurement_device_type D8Venture
_diffrn_measurement_method '\f and \w scans'
_diffrn_radiation_monochromator 'focusing mirrors'
_diffrn_radiation_probe x-ray
_diffrn_radiation_type MoK\a
_diffrn_radiation_wavelength 0.71073
_diffrn_reflns_av_R_equivalents 0.0347
_diffrn_reflns_av_unetI/netI 0.0264
_diffrn_reflns_limit_h_max 16
_diffrn_reflns_limit_h_min -16
_diffrn_reflns_limit_k_max 16
_diffrn_reflns_limit_k_min -16
_diffrn_reflns_limit_l_max 24
_diffrn_reflns_limit_l_min -24
_diffrn_reflns_number 39547
_diffrn_reflns_theta_full 30.00
_diffrn_reflns_theta_max 30.00
_diffrn_reflns_theta_min 2.09
_diffrn_source 'ImuS microsource'
_diffrn_standards_number 0
_exptl_absorpt_coefficient_mu 2.111
_exptl_absorpt_correction_T_max 1.0000
_exptl_absorpt_correction_T_min 0.8892
_exptl_absorpt_correction_type multi-scan
_exptl_absorpt_process_details
;
SADABS-2014/4 (Bruker,2014/4) was used for absorption correction.
wR2(int) was 0.0572 before and 0.0399 after correction.
The Ratio of minimum to maximum transmission is 0.8892.
The \l/2 correction factor is 0.00150.
;
_exptl_crystal_colour 'clear yellow'
_exptl_crystal_colour_lustre clear
_exptl_crystal_colour_primary yellow
_exptl_crystal_density_diffrn 1.588
_exptl_crystal_density_method 'not measured'
_exptl_crystal_description prism
_exptl_crystal_F_000 1168
_exptl_crystal_size_max 0.28
_exptl_crystal_size_mid 0.25
_exptl_crystal_size_min 0.21
_refine_diff_density_max 0.672
_refine_diff_density_min -0.656
_refine_diff_density_rms 0.071
_refine_ls_extinction_method none
_refine_ls_goodness_of_fit_ref 1.009
_refine_ls_hydrogen_treatment constr
_refine_ls_matrix_type full
_refine_ls_number_parameters 301
_refine_ls_number_reflns 7088
_refine_ls_number_restraints 0
_refine_ls_restrained_S_all 1.009
_refine_ls_R_factor_all 0.0410
_refine_ls_R_factor_gt 0.0290
_refine_ls_shift/su_max 0.001
_refine_ls_shift/su_mean 0.000
_refine_ls_structure_factor_coef Fsqd
_refine_ls_weighting_details 'calc w=1/[\s^2^(Fo^2^)+(0.0300P)^2^+1.9000P] where P=(Fo^2^+2Fc^2^)/3'
_refine_ls_weighting_scheme calc
_refine_ls_wR_factor_gt 0.0652
_refine_ls_wR_factor_ref 0.0701
_reflns_number_gt 5924
_reflns_number_total 7088
_reflns_threshold_expression >2sigma(I)
_cod_data_source_file jo5b01982_si_001.cif
_cod_data_source_block 15srv048
_cod_depositor_comments
;
The following automatic conversions were performed:

data item '_diffrn_radiation_probe' value 'X-ray' was changed to
'x-ray' in accordance with the
/home/saulius/struct/COD-crude-data/automatic-downloads/DataCite-retrospective/ACS/depositions/lib/dictionaries/cif_core.dic
dictionary named 'cif_core.dic' version 2.4.2 last updated on
2011-04-26.

Automatic conversion script
Id: cif_fix_values 6909 2019-04-08 15:41:33Z antanas 
;
_cod_database_code 4036442
_computing.bruker_data_scaling 'SADABS V2012/1 (Bruker AXS Inc.)'

_olex2_refinement_description
;
1. Fixed Uiso
 At 1.5 times of:
  All H(H) groups, H12A of C12
 At 1.2 times of:
  H4 of C4, H6 of C6, H5 of C5, H1S of C1S, H10 of C10, H8 of C8, H22 of C22,
  H23 of C23, H14 of C14, H15 of C15, H16 of C16, H24 of C24, H18 of C18, H17
  of C17, H21 of C21, H20 of C20
2. Others
 Fixed Sof: H12A(0.5) H12B(0.5) H12C(0.5) H12D(0.5) H12E(0.5) H12F(0.5)
3.a Ternary CH refined with riding coordinates:
 C1S(H1S)
3.b Aromatic/amide H refined with riding coordinates:
 C4(H4), C5(H5), C6(H6), C8(H8), C10(H10), C14(H14), C15(H15), C16(H16),
 C17(H17), C18(H18), C20(H20), C21(H21), C22(H22), C23(H23), C24(H24)
3.c Disordered Me refined with riding coordinates:
 C12(H12A,H12B,H12C,H12D,H12E,H12F)
;

loop_
_space_group_symop_id
_space_group_symop_operation_xyz
1 'x, y, z'
2 '-x+1/2, y+1/2, -z+1/2'
3 '-x, -y, -z'
4 'x-1/2, -y-1/2, z-1/2'

loop_
_atom_site_label
_atom_site_type_symbol
_atom_site_fract_x
_atom_site_fract_y
_atom_site_fract_z
_atom_site_U_iso_or_equiv
_atom_site_adp_type
_atom_site_occupancy
_atom_site_calc_flag
_atom_site_refinement_flags_posn
Br1 Br 0.924188(15) 0.872046(13) 0.470501(10) 0.02303(5) Uani 1 d .
Cl1 Cl 0.41107(4) 0.26743(5) 0.49411(3) 0.03146(11) Uani 1 d .
Cl2 Cl 0.37302(5) 0.05340(4) 0.41384(4) 0.04825(15) Uani 1 d .
Cl3 Cl 0.27807(4) 0.26068(4) 0.34316(3) 0.03152(11) Uani 1 d .
P1 P 0.68077(3) 0.34194(3) 0.35647(2) 0.01020(7) Uani 1 d .
O1 O 0.63594(9) 0.22287(9) 0.35529(6) 0.0150(2) Uani 1 d .
N1 N 0.89235(10) 0.46001(11) 0.58450(7) 0.0117(2) Uani 1 d .
N2 N 0.77993(10) 0.56778(10) 0.39505(7) 0.0115(2) Uani 1 d .
C1 C 0.75971(12) 0.38248(12) 0.44859(8) 0.0105(3) Uani 1 d .
C1S C 0.39407(15) 0.20025(15) 0.40422(10) 0.0222(3) Uani 1 d .
H1S H 0.4655 0.2122 0.3813 0.027 Uiso 1 calc R
C2 C 0.78268(12) 0.30913(12) 0.50975(8) 0.0119(3) Uani 1 d .
C3 C 0.85028(12) 0.34865(12) 0.57863(8) 0.0121(3) Uani 1 d .
C4 C 0.88819(13) 0.29589(14) 0.64774(9) 0.0158(3) Uani 1 d .
H4 H 0.8723 0.2198 0.6608 0.019 Uiso 1 calc R
C5 C 0.95442(13) 0.37487(14) 0.69519(9) 0.0175(3) Uani 1 d .
H5 H 0.9920 0.3611 0.7457 0.021 Uiso 1 calc R
C6 C 0.95528(13) 0.47529(14) 0.65569(8) 0.0157(3) Uani 1 d .
H6 H 0.9928 0.5435 0.6743 0.019 Uiso 1 calc R
C7 C 0.86978(12) 0.53640(12) 0.52423(8) 0.0106(3) Uani 1 d .
C8 C 0.90902(12) 0.64885(13) 0.52977(9) 0.0133(3) Uani 1 d .
H8 H 0.9532 0.6769 0.5753 0.016 Uiso 1 calc R
C9 C 0.88097(13) 0.71701(12) 0.46664(9) 0.0136(3) Uani 1 d .
C10 C 0.81739(12) 0.67414(13) 0.40001(9) 0.0135(3) Uani 1 d .
H10 H 0.8004 0.7226 0.3569 0.016 Uiso 1 calc R
C11 C 0.80418(12) 0.49801(12) 0.45597(8) 0.0100(3) Uani 1 d .
C12 C 0.74148(15) 0.18807(13) 0.51281(10) 0.0208(3) Uani 1 d .
H12A H 0.7327 0.1547 0.4616 0.031 Uiso 0.50 calc R
H12B H 0.6674 0.1870 0.5314 0.025(11) Uiso 0.50 calc R
H12C H 0.7975 0.1438 0.5475 0.037 Uiso 0.50 calc R
H12D H 0.7324 0.1690 0.5654 0.043(14) Uiso 0.50 calc R
H12E H 0.7977 0.1367 0.4956 0.065 Uiso 0.50 calc R
H12F H 0.6676 0.1799 0.4795 0.018(10) Uiso 0.50 calc R
C13 C 0.56226(12) 0.43844(12) 0.33229(9) 0.0123(3) Uani 1 d .
C14 C 0.51455(13) 0.49467(13) 0.38889(9) 0.0152(3) Uani 1 d .
H14 H 0.5533 0.4943 0.4400 0.018 Uiso 1 calc R
C15 C 0.41073(14) 0.55128(14) 0.37115(10) 0.0189(3) Uani 1 d .
H15 H 0.3785 0.5893 0.4102 0.023 Uiso 1 calc R
C16 C 0.35401(13) 0.55252(14) 0.29669(10) 0.0200(3) Uani 1 d .
H16 H 0.2825 0.5905 0.2848 0.024 Uiso 1 calc R
C17 C 0.40169(14) 0.49829(14) 0.23951(10) 0.0199(3) Uani 1 d .
H17 H 0.3636 0.5006 0.1883 0.024 Uiso 1 calc R
C18 C 0.50507(13) 0.44066(13) 0.25710(9) 0.0162(3) Uani 1 d .
H18 H 0.5370 0.4027 0.2180 0.019 Uiso 1 calc R
C19 C 0.77865(12) 0.35519(12) 0.28784(8) 0.0115(3) Uani 1 d .
C20 C 0.78209(13) 0.44663(13) 0.23817(9) 0.0141(3) Uani 1 d .
H20 H 0.7328 0.5100 0.2406 0.017 Uiso 1 calc R
C21 C 0.85761(14) 0.44527(14) 0.18504(9) 0.0186(3) Uani 1 d .
H21 H 0.8586 0.5068 0.1504 0.022 Uiso 1 calc R
C22 C 0.93148(15) 0.35391(15) 0.18279(10) 0.0217(3) Uani 1 d .
H22 H 0.9834 0.3534 0.1468 0.026 Uiso 1 calc R
C23 C 0.92995(14) 0.26325(15) 0.23280(10) 0.0211(3) Uani 1 d .
H23 H 0.9813 0.2013 0.2314 0.025 Uiso 1 calc R
C24 C 0.85314(13) 0.26320(13) 0.28490(9) 0.0157(3) Uani 1 d .
H24 H 0.8512 0.2006 0.3186 0.019 Uiso 1 calc R

loop_
_atom_site_aniso_label
_atom_site_aniso_U_11
_atom_site_aniso_U_22
_atom_site_aniso_U_33
_atom_site_aniso_U_23
_atom_site_aniso_U_13
_atom_site_aniso_U_12
Br1 0.02736(9) 0.01034(7) 0.02955(10) -0.00093(6) -0.00153(7) -0.00596(6)
Cl1 0.0326(2) 0.0426(3) 0.0192(2) -0.00397(18) 0.00436(17) -0.0026(2)
Cl2 0.0444(3) 0.0197(2) 0.0799(4) 0.0021(2) 0.0071(3) -0.0059(2)
Cl3 0.0362(2) 0.0345(2) 0.0227(2) -0.00388(18) 0.00068(18) -0.00147(19)
P1 0.00984(16) 0.00877(16) 0.01128(17) -0.00108(13) -0.00068(13) -0.00112(12)
O1 0.0159(5) 0.0107(5) 0.0176(5) -0.0020(4) 0.0001(4) -0.0038(4)
N1 0.0109(5) 0.0129(6) 0.0108(6) 0.0004(4) 0.0000(4) -0.0010(4)
N2 0.0124(6) 0.0109(6) 0.0109(6) 0.0001(4) 0.0009(4) -0.0009(4)
C1 0.0098(6) 0.0100(6) 0.0113(6) -0.0005(5) 0.0000(5) -0.0011(5)
C1S 0.0226(8) 0.0197(8) 0.0256(9) -0.0035(6) 0.0081(7) -0.0065(6)
C2 0.0106(6) 0.0104(6) 0.0142(7) 0.0007(5) 0.0006(5) -0.0005(5)
C3 0.0100(6) 0.0125(7) 0.0137(7) 0.0019(5) 0.0012(5) 0.0006(5)
C4 0.0149(7) 0.0179(7) 0.0144(7) 0.0042(6) 0.0014(6) 0.0014(6)
C5 0.0143(7) 0.0253(8) 0.0119(7) 0.0026(6) -0.0013(6) 0.0004(6)
C6 0.0134(7) 0.0213(8) 0.0111(7) -0.0005(6) -0.0018(5) -0.0014(6)
C7 0.0090(6) 0.0114(6) 0.0113(7) 0.0001(5) 0.0010(5) 0.0000(5)
C8 0.0114(6) 0.0137(7) 0.0140(7) -0.0032(5) -0.0007(5) -0.0023(5)
C9 0.0131(7) 0.0085(6) 0.0192(7) -0.0022(5) 0.0025(6) -0.0025(5)
C10 0.0136(7) 0.0121(7) 0.0146(7) 0.0012(5) 0.0021(5) -0.0002(5)
C11 0.0084(6) 0.0110(6) 0.0106(6) -0.0007(5) 0.0012(5) -0.0007(5)
C12 0.0253(8) 0.0120(7) 0.0226(8) 0.0045(6) -0.0045(7) -0.0044(6)
C13 0.0104(6) 0.0103(6) 0.0155(7) -0.0011(5) 0.0001(5) -0.0016(5)
C14 0.0146(7) 0.0164(7) 0.0146(7) 0.0005(6) 0.0023(6) -0.0002(5)
C15 0.0149(7) 0.0196(8) 0.0237(8) -0.0005(6) 0.0077(6) 0.0022(6)
C16 0.0115(7) 0.0167(7) 0.0307(9) 0.0034(6) 0.0001(6) 0.0017(6)
C17 0.0166(7) 0.0183(8) 0.0216(8) -0.0001(6) -0.0067(6) 0.0008(6)
C18 0.0158(7) 0.0157(7) 0.0159(7) -0.0034(6) -0.0017(6) 0.0006(6)
C19 0.0120(6) 0.0114(6) 0.0103(6) -0.0025(5) -0.0007(5) -0.0007(5)
C20 0.0150(7) 0.0126(7) 0.0134(7) -0.0010(5) -0.0016(5) -0.0004(5)
C21 0.0221(8) 0.0201(8) 0.0129(7) 0.0000(6) 0.0004(6) -0.0051(6)
C22 0.0212(8) 0.0263(9) 0.0191(8) -0.0073(6) 0.0084(6) -0.0051(6)
C23 0.0187(8) 0.0193(8) 0.0262(9) -0.0066(6) 0.0056(7) 0.0029(6)
C24 0.0162(7) 0.0120(7) 0.0183(7) -0.0021(6) 0.0006(6) 0.0011(5)

loop_
_atom_type_symbol
_atom_type_description
_atom_type_scat_dispersion_real
_atom_type_scat_dispersion_imag
_atom_type_scat_source
C C 0.0033 0.0016 'International Tables Vol C Tables 4.2.6.8 and 6.1.1.4'
H H 0.0000 0.0000 'International Tables Vol C Tables 4.2.6.8 and 6.1.1.4'
Br Br -0.2901 2.4595 'International Tables Vol C Tables 4.2.6.8 and 6.1.1.4'
Cl Cl 0.1484 0.1585 'International Tables Vol C Tables 4.2.6.8 and 6.1.1.4'
N N 0.0061 0.0033 'International Tables Vol C Tables 4.2.6.8 and 6.1.1.4'
O O 0.0106 0.0060 'International Tables Vol C Tables 4.2.6.8 and 6.1.1.4'
P P 0.1023 0.0942 'International Tables Vol C Tables 4.2.6.8 and 6.1.1.4'

loop_
_geom_angle_atom_site_label_1
_geom_angle_atom_site_label_2
_geom_angle_atom_site_label_3
_geom_angle
O1 P1 C1 112.96(6)
O1 P1 C13 109.01(7)
O1 P1 C19 109.42(6)
C13 P1 C1 108.77(7)
C13 P1 C19 109.81(7)
C19 P1 C1 106.82(7)
C6 N1 C3 109.05(12)
C6 N1 C7 129.37(13)
C7 N1 C3 121.57(12)
C10 N2 C11 119.47(13)
C2 C1 P1 123.70(11)
C2 C1 C11 119.22(13)
C11 C1 P1 117.03(10)
Cl1 C1S H1S 108.6
Cl2 C1S Cl1 110.56(10)
Cl2 C1S Cl3 110.37(9)
Cl2 C1S H1S 108.6
Cl3 C1S Cl1 110.20(10)
Cl3 C1S H1S 108.6
C1 C2 C3 119.00(13)
C1 C2 C12 126.35(13)
C3 C2 C12 114.64(13)
N1 C3 C2 120.87(13)
C4 C3 N1 106.89(13)
C4 C3 C2 132.24(14)
C3 C4 H4 126.0
C3 C4 C5 107.94(14)
C5 C4 H4 126.0
C4 C5 H5 126.0
C6 C5 C4 108.02(14)
C6 C5 H5 126.0
N1 C6 H6 126.0
C5 C6 N1 108.10(14)
C5 C6 H6 126.0
N1 C7 C8 122.28(13)
N1 C7 C11 117.98(13)
C8 C7 C11 119.74(13)
C7 C8 H8 121.4
C9 C8 C7 117.24(13)
C9 C8 H8 121.4
C8 C9 Br1 120.15(11)
C8 C9 C10 120.69(13)
C10 C9 Br1 119.13(11)
N2 C10 C9 121.93(14)
N2 C10 H10 119.0
C9 C10 H10 119.0
N2 C11 C1 117.73(12)
N2 C11 C7 120.92(13)
C7 C11 C1 121.35(13)
C2 C12 H12A 109.5
C2 C12 H12B 109.5
C2 C12 H12C 109.5
C2 C12 H12D 109.5
C2 C12 H12E 109.5
C2 C12 H12F 109.5
H12A C12 H12B 109.5
H12A C12 H12C 109.5
H12A C12 H12D 141.1
H12A C12 H12E 56.3
H12A C12 H12F 56.3
H12B C12 H12C 109.5
H12B C12 H12D 56.3
H12B C12 H12E 141.1
H12B C12 H12F 56.3
H12C C12 H12D 56.3
H12C C12 H12E 56.3
H12C C12 H12F 141.1
H12D C12 H12E 109.5
H12D C12 H12F 109.5
H12E C12 H12F 109.5
C14 C13 P1 120.90(12)
C14 C13 C18 119.25(14)
C18 C13 P1 118.84(11)
C13 C14 H14 119.8
C15 C14 C13 120.38(15)
C15 C14 H14 119.8
C14 C15 H15 119.9
C16 C15 C14 120.14(15)
C16 C15 H15 119.9
C15 C16 H16 120.0
C15 C16 C17 119.99(15)
C17 C16 H16 120.0
C16 C17 H17 120.0
C16 C17 C18 120.07(15)
C18 C17 H17 120.0
C13 C18 H18 119.9
C17 C18 C13 120.15(15)
C17 C18 H18 119.9
C20 C19 P1 125.08(11)
C20 C19 C24 119.53(14)
C24 C19 P1 115.37(11)
C19 C20 H20 119.9
C21 C20 C19 120.12(14)
C21 C20 H20 119.9
C20 C21 H21 120.0
C22 C21 C20 119.90(15)
C22 C21 H21 120.0
C21 C22 H22 119.8
C21 C22 C23 120.41(15)
C23 C22 H22 119.8
C22 C23 H23 120.1
C22 C23 C24 119.88(15)
C24 C23 H23 120.1
C19 C24 H24 119.9
C23 C24 C19 120.13(15)
C23 C24 H24 119.9

loop_
_geom_bond_atom_site_label_1
_geom_bond_atom_site_label_2
_geom_bond_distance
Br1 C9 1.8904(14)
Cl1 C1S 1.7613(18)
Cl2 C1S 1.7555(18)
Cl3 C1S 1.7594(19)
P1 O1 1.4950(11)
P1 C1 1.8148(14)
P1 C13 1.8007(15)
P1 C19 1.8075(15)
N1 C3 1.3980(19)
N1 C6 1.3740(19)
N1 C7 1.3892(18)
N2 C10 1.3243(19)
N2 C11 1.3508(18)
C1 C2 1.379(2)
C1 C11 1.4543(19)
C1S H1S 1.0000
C2 C3 1.430(2)
C2 C12 1.507(2)
C3 C4 1.384(2)
C4 H4 0.9500
C4 C5 1.407(2)
C5 H5 0.9500
C5 C6 1.373(2)
C6 H6 0.9500
C7 C8 1.399(2)
C7 C11 1.4067(19)
C8 H8 0.9500
C8 C9 1.374(2)
C9 C10 1.393(2)
C10 H10 0.9500
C12 H12A 0.9800
C12 H12B 0.9800
C12 H12C 0.9800
C12 H12D 0.9800
C12 H12E 0.9800
C12 H12F 0.9800
C13 C14 1.390(2)
C13 C18 1.398(2)
C14 H14 0.9500
C14 C15 1.387(2)
C15 H15 0.9500
C15 C16 1.385(2)
C16 H16 0.9500
C16 C17 1.387(2)
C17 H17 0.9500
C17 C18 1.389(2)
C18 H18 0.9500
C19 C20 1.394(2)
C19 C24 1.399(2)
C20 H20 0.9500
C20 C21 1.392(2)
C21 H21 0.9500
C21 C22 1.388(2)
C22 H22 0.9500
C22 C23 1.388(3)
C23 H23 0.9500
C23 C24 1.389(2)
C24 H24 0.9500

loop_
_geom_hbond_atom_site_label_D
_geom_hbond_atom_site_label_H
_geom_hbond_atom_site_label_A
_geom_hbond_distance_DH
_geom_hbond_distance_HA
_geom_hbond_distance_DA
_geom_hbond_angle_DHA
C1S H1S O1 1.00 2.14 3.119(2) 167.5

loop_
_geom_torsion_atom_site_label_1
_geom_torsion_atom_site_label_2
_geom_torsion_atom_site_label_3
_geom_torsion_atom_site_label_4
_geom_torsion
C2 C1 P1 O1 4.04(15)
C2 C1 P1 C13 125.22(13)
C2 C1 P1 C19 -116.31(13)
C11 C1 P1 O1 -178.42(10)
C11 C1 P1 C13 -57.25(12)
C11 C1 P1 C19 61.22(12)
C14 C13 P1 O1 97.52(13)
C14 C13 P1 C1 -26.04(14)
C14 C13 P1 C19 -142.61(12)
C18 C13 P1 O1 -70.89(13)
C18 C13 P1 C1 165.54(12)
C18 C13 P1 C19 48.97(14)
C20 C19 P1 O1 137.21(12)
C20 C19 P1 C1 -100.20(13)
C20 C19 P1 C13 17.59(15)
C24 C19 P1 O1 -41.02(13)
C24 C19 P1 C1 81.58(12)
C24 C19 P1 C13 -160.64(11)
